data_4023758
loop_
_publ_author_name
'Zulimar Nev\'arez'
'K. A. Woerpel'

_publ_section_title
;
 Dearomatization Reactions of Aryl-Substituted Silaaziridines
;
_journal_name_full 'Journal of Organic Chemistry'
_journal_page_first 8113
_journal_page_last 8115
_journal_paper_doi 10.1021/jo801502x
_journal_volume 73
_journal_year 2008
_chemical_formula_sum 'C29 H37 N O Si'
_chemical_formula_weight 443.69
_chemical_name_systematic
; 
 ? 
;
_space_group_IT_number 2
_symmetry_cell_setting triclinic
_symmetry_space_group_name_Hall '-P 1'
_symmetry_space_group_name_H-M 'P -1'
_atom_sites_solution_hydrogens mixed
_atom_sites_solution_primary direct
_atom_sites_solution_secondary difmap
_audit_creation_method SHELXTL
_cell_angle_alpha 69.316(2)
_cell_angle_beta 87.500(2)
_cell_angle_gamma 84.791(2)
_cell_formula_units_Z 2
_cell_length_a 9.8266(12)
_cell_length_b 10.9444(14)
_cell_length_c 12.8119(16)
_cell_measurement_temperature 183(2)
_cell_volume 1283.6(3)
_computing_cell_refinement 'Bruker SMART/SAINT'
_computing_data_collection 'Bruker SMART'
_computing_data_reduction 'Bruker SAINT'
_computing_molecular_graphics 'Bruker SHELXTL'
_computing_publication_material 'Bruker SHELXTL'
_computing_structure_refinement 'Bruker SHELXTL'
_computing_structure_solution 'Bruker SHELXTL'
_diffrn_ambient_temperature 183(2)
_diffrn_measured_fraction_theta_full 0.994
_diffrn_measured_fraction_theta_max 0.994
_diffrn_measurement_device_type 'CCD area detector'
_diffrn_measurement_method 'phi and omega scans'
_diffrn_radiation_monochromator graphite
_diffrn_radiation_source 'normal-focus sealed tube'
_diffrn_radiation_type MoK\a
_diffrn_radiation_wavelength 0.71073
_diffrn_reflns_av_R_equivalents 0.0240
_diffrn_reflns_av_sigmaI/netI 0.0308
_diffrn_reflns_limit_h_max 12
_diffrn_reflns_limit_h_min -12
_diffrn_reflns_limit_k_max 14
_diffrn_reflns_limit_k_min -13
_diffrn_reflns_limit_l_max 16
_diffrn_reflns_limit_l_min -16
_diffrn_reflns_number 13365
_diffrn_reflns_theta_full 27.10
_diffrn_reflns_theta_max 27.10
_diffrn_reflns_theta_min 1.70
_diffrn_standards_decay_% '< 1.0'
_diffrn_standards_interval_count 'initial 50 frames recollected'
_diffrn_standards_number '50 frames'
_exptl_absorpt_coefficient_mu 0.112
_exptl_absorpt_correction_T_max 0.9725
_exptl_absorpt_correction_T_min 0.9650
_exptl_absorpt_correction_type multi-scan
_exptl_absorpt_process_details 'Bruker SADABS'
_exptl_crystal_colour colorless
_exptl_crystal_density_diffrn 1.148
_exptl_crystal_density_meas ?
_exptl_crystal_density_method 'not measured'
_exptl_crystal_description irregular
_exptl_crystal_F_000 480
_exptl_crystal_size_max 0.32
_exptl_crystal_size_mid 0.31
_exptl_crystal_size_min 0.25
_refine_diff_density_max 0.656
_refine_diff_density_min -0.282
_refine_diff_density_rms 0.050
_refine_ls_extinction_method none
_refine_ls_goodness_of_fit_ref 1.040
_refine_ls_hydrogen_treatment mixed
_refine_ls_matrix_type full
_refine_ls_number_parameters 401
_refine_ls_number_reflns 5622
_refine_ls_number_restraints 0
_refine_ls_restrained_S_all 1.040
_refine_ls_R_factor_all 0.0625
_refine_ls_R_factor_gt 0.0480
_refine_ls_shift/su_max 0.001
_refine_ls_shift/su_mean 0.000
_refine_ls_structure_factor_coef Fsqd
_refine_ls_weighting_details 'calc w=1/[\s^2^(Fo^2^)+(0.0680P)^2^+0.6781P] where P=(Fo^2^+2Fc^2^)/3'
_refine_ls_weighting_scheme calc
_refine_ls_wR_factor_gt 0.1242
_refine_ls_wR_factor_ref 0.1364
_reflns_number_gt 4523
_reflns_number_total 5622
_reflns_threshold_expression >2sigma(I)
_cod_data_source_file jo801502x_si_001.cif
_cod_data_source_block kaw97
_cod_depositor_comments
;
The following automatic conversions were performed:
'_symmetry_cell_setting' value 'Triclinic' changed to 'triclinic'
according to '/home/saulius/struct/CIF-dictionaries/cif_core.dic'
dictionary named 'cif_core.dic' version 2.4.1 from 2010-06-29.

Automatic conversion script
Id: cif_fix_enum 1527 2010-12-29 10:47:43Z saulius 

The following automatic conversions were performed:

'_exptl_crystal_density_meas' value 'n/a' was changed to '?' - the
value is perceived as not measured.

Automatic conversion script
Id: cif_fix_values 3008 2015-01-20 13:52:24Z robertas 

The following automatic conversions were performed:

'_atom_sites_solution_hydrogens' value 'difmap & geom' was changed to
'mixed'.

Automatic conversion script
Id: cif_fix_values 6452 2018-10-05 10:23:21Z andrius 
;
_cod_database_code 4023758

loop_
_symmetry_equiv_pos_as_xyz
'x, y, z'
'-x, -y, -z'

loop_
_atom_site_label
_atom_site_type_symbol
_atom_site_fract_x
_atom_site_fract_y
_atom_site_fract_z
_atom_site_U_iso_or_equiv
_atom_site_adp_type
_atom_site_occupancy
_atom_site_symmetry_multiplicity
_atom_site_calc_flag
_atom_site_refinement_flags
_atom_site_disorder_assembly
_atom_site_disorder_group
Si1 Si 0.80329(5) 0.26389(4) 0.23068(4) 0.02352(14) Uani 1 1 d . . .
O1 O 0.81629(13) 0.36672(12) 0.29635(10) 0.0287(3) Uani 1 1 d . . .
N1 N 0.74853(14) 0.36318(13) 0.09534(12) 0.0238(3) Uani 1 1 d . . .
C1 C 0.67171(17) 0.48396(17) 0.08667(14) 0.0252(3) Uani 1 1 d . . .
C2 C 0.71808(17) 0.58266(16) 0.11013(13) 0.0235(3) Uani 1 1 d . . .
C3 C 0.63001(19) 0.70149(18) 0.09455(15) 0.0294(4) Uani 1 1 d . . .
C4 C 0.6811(2) 0.81217(19) 0.09142(16) 0.0328(4) Uani 1 1 d . . .
C5 C 0.8268(2) 0.81540(18) 0.10246(16) 0.0317(4) Uani 1 1 d . . .
C6 C 0.91178(19) 0.70736(18) 0.12795(15) 0.0284(4) Uani 1 1 d . . .
C7 C 0.86258(17) 0.57476(16) 0.14829(14) 0.0235(3) Uani 1 1 d . . .
C8 C 0.88113(18) 0.48425(17) 0.27350(14) 0.0256(4) Uani 1 1 d . . .
C9 C 0.73932(16) 0.32961(16) -0.00143(14) 0.0232(3) Uani 1 1 d . . .
C10 C 0.73668(17) 0.20050(17) 0.00322(15) 0.0259(4) Uani 1 1 d . . .
C11 C 0.72783(18) 0.17225(18) -0.09354(15) 0.0295(4) Uani 1 1 d . . .
C12 C 0.71823(18) 0.27018(19) -0.19811(15) 0.0306(4) Uani 1 1 d . . .
C13 C 0.71893(19) 0.39863(19) -0.20232(15) 0.0301(4) Uani 1 1 d . . .
C14 C 0.72968(17) 0.42887(17) -0.10677(15) 0.0265(4) Uani 1 1 d . . .
C15 C 0.7047(3) 0.2395(2) -0.30315(18) 0.0474(6) Uani 1 1 d . . .
H15A H 0.6993 0.3211 -0.3678 0.071 Uiso 1 1 calc R . .
H15B H 0.6215 0.1945 -0.2982 0.071 Uiso 1 1 calc R . .
H15C H 0.7844 0.1828 -0.3115 0.071 Uiso 1 1 calc R . .
C16 C 0.82672(19) 0.55113(17) 0.35352(14) 0.0287(4) Uani 1 1 d . . .
C17 C 0.6904(2) 0.5534(2) 0.38606(16) 0.0375(4) Uani 1 1 d . . .
C18 C 0.6450(3) 0.6196(2) 0.45764(18) 0.0483(6) Uani 1 1 d . . .
C19 C 0.7348(3) 0.6830(2) 0.49663(18) 0.0540(7) Uani 1 1 d . . .
C20 C 0.8692(3) 0.6809(2) 0.4645(2) 0.0567(7) Uani 1 1 d . . .
C21 C 0.9160(3) 0.6148(2) 0.39392(18) 0.0424(5) Uani 1 1 d . . .
C22 C 0.97865(19) 0.17292(17) 0.23081(15) 0.0285(4) Uani 1 1 d . . .
C23 C 1.0230(3) 0.1099(3) 0.35327(19) 0.0499(6) Uani 1 1 d . . .
C24 C 1.0805(2) 0.2726(2) 0.1676(2) 0.0411(5) Uani 1 1 d . . .
C25 C 0.9907(2) 0.0633(2) 0.18124(18) 0.0353(4) Uani 1 1 d . . .
C26 C 0.6607(2) 0.16233(19) 0.31437(16) 0.0348(4) Uani 1 1 d . . .
C27 C 0.6679(3) 0.1481(3) 0.43753(19) 0.0618(7) Uani 1 1 d . . .
H27A H 0.5945 0.0960 0.4797 0.093 Uiso 1 1 calc R . .
H27B H 0.6572 0.2351 0.4439 0.093 Uiso 1 1 calc R . .
H27C H 0.7565 0.1043 0.4676 0.093 Uiso 1 1 calc R . .
C28 C 0.6594(3) 0.0258(2) 0.3076(2) 0.0662(8) Uani 1 1 d . . .
H28A H 0.6396 0.0338 0.2310 0.099 Uiso 1 1 calc R . .
H28B H 0.5890 -0.0218 0.3583 0.099 Uiso 1 1 calc R . .
H28C H 0.7490 -0.0223 0.3290 0.099 Uiso 1 1 calc R . .
C29 C 0.5232(3) 0.2382(3) 0.2695(3) 0.0577(7) Uani 1 1 d . . .
H1A H 0.577(2) 0.494(2) 0.0594(17) 0.031(5) Uiso 1 1 d . . .
H3A H 0.538(2) 0.7027(19) 0.0825(17) 0.028(5) Uiso 1 1 d . . .
H4A H 0.623(2) 0.890(2) 0.0768(18) 0.039(6) Uiso 1 1 d . . .
H5A H 0.858(2) 0.897(2) 0.0917(19) 0.041(6) Uiso 1 1 d . . .
H6A H 1.009(2) 0.711(2) 0.1355(17) 0.034(5) Uiso 1 1 d . . .
H7A H 0.9230(19) 0.5233(18) 0.1098(16) 0.024(5) Uiso 1 1 d . . .
H8A H 0.979(2) 0.4625(19) 0.2857(16) 0.026(5) Uiso 1 1 d . . .
H10A H 0.740(2) 0.129(2) 0.0740(18) 0.030(5) Uiso 1 1 d . . .
H11A H 0.729(2) 0.077(2) -0.0848(18) 0.037(6) Uiso 1 1 d . . .
H13A H 0.715(2) 0.471(2) -0.2733(19) 0.035(5) Uiso 1 1 d . . .
H14A H 0.735(2) 0.516(2) -0.1107(17) 0.031(5) Uiso 1 1 d . . .
H17A H 0.626(2) 0.508(2) 0.357(2) 0.047(6) Uiso 1 1 d . . .
H18A H 0.553(3) 0.625(2) 0.477(2) 0.053(7) Uiso 1 1 d . . .
H19A H 0.701(3) 0.729(3) 0.544(2) 0.071(8) Uiso 1 1 d . . .
H20A H 0.936(3) 0.720(3) 0.492(3) 0.073(9) Uiso 1 1 d . . .
H21A H 1.011(3) 0.606(3) 0.378(2) 0.057(8) Uiso 1 1 d . . .
H23A H 1.016(3) 0.176(3) 0.390(2) 0.066(8) Uiso 1 1 d . . .
H23B H 0.965(3) 0.031(3) 0.396(2) 0.062(8) Uiso 1 1 d . . .
H23C H 1.124(3) 0.078(3) 0.357(3) 0.075(9) Uiso 1 1 d . . .
H24A H 1.169(3) 0.224(3) 0.171(2) 0.057(7) Uiso 1 1 d . . .
H24B H 1.054(2) 0.320(2) 0.088(2) 0.051(7) Uiso 1 1 d . . .
H24C H 1.087(3) 0.338(3) 0.206(2) 0.056(7) Uiso 1 1 d . . .
H25A H 0.978(2) 0.098(2) 0.099(2) 0.046(6) Uiso 1 1 d . . .
H25B H 0.932(3) -0.004(3) 0.219(2) 0.055(7) Uiso 1 1 d . . .
H25C H 1.084(3) 0.021(2) 0.198(2) 0.055(7) Uiso 1 1 d . . .
H29A H 0.515(3) 0.324(3) 0.276(2) 0.066(8) Uiso 1 1 d . . .
H29B H 0.513(3) 0.245(3) 0.187(3) 0.078(9) Uiso 1 1 d . . .
H29C H 0.444(3) 0.194(3) 0.316(3) 0.085(10) Uiso 1 1 d . . .

loop_
_atom_site_aniso_label
_atom_site_aniso_U_11
_atom_site_aniso_U_22
_atom_site_aniso_U_33
_atom_site_aniso_U_23
_atom_site_aniso_U_13
_atom_site_aniso_U_12
Si1 0.0313(3) 0.0207(2) 0.0205(2) -0.00938(17) 0.00299(18) -0.00428(18)
O1 0.0438(7) 0.0224(6) 0.0219(6) -0.0100(5) 0.0018(5) -0.0047(5)
N1 0.0276(7) 0.0214(7) 0.0243(7) -0.0104(6) -0.0028(6) -0.0012(6)
C1 0.0238(8) 0.0262(9) 0.0261(8) -0.0100(7) -0.0032(7) 0.0008(7)
C2 0.0277(8) 0.0224(8) 0.0202(7) -0.0071(6) -0.0007(6) -0.0014(6)
C3 0.0263(9) 0.0308(9) 0.0319(9) -0.0127(7) -0.0005(7) -0.0005(7)
C4 0.0372(10) 0.0256(9) 0.0361(10) -0.0129(8) 0.0002(8) 0.0031(8)
C5 0.0423(10) 0.0237(9) 0.0328(9) -0.0132(7) 0.0019(8) -0.0087(8)
C6 0.0311(9) 0.0280(9) 0.0279(9) -0.0108(7) 0.0016(7) -0.0080(7)
C7 0.0258(8) 0.0238(8) 0.0226(8) -0.0103(6) 0.0005(6) -0.0019(6)
C8 0.0299(9) 0.0259(8) 0.0231(8) -0.0108(7) -0.0037(7) -0.0020(7)
C9 0.0197(7) 0.0276(9) 0.0245(8) -0.0116(7) -0.0007(6) -0.0031(6)
C10 0.0271(8) 0.0234(8) 0.0266(9) -0.0081(7) -0.0032(7) -0.0012(7)
C11 0.0302(9) 0.0294(9) 0.0325(9) -0.0157(8) -0.0038(7) -0.0001(7)
C12 0.0289(9) 0.0380(10) 0.0282(9) -0.0163(8) -0.0058(7) 0.0031(7)
C13 0.0306(9) 0.0342(10) 0.0239(9) -0.0084(8) -0.0022(7) -0.0005(7)
C14 0.0261(8) 0.0240(9) 0.0297(9) -0.0092(7) -0.0017(7) -0.0040(7)
C15 0.0621(14) 0.0524(13) 0.0343(11) -0.0247(10) -0.0140(10) 0.0075(11)
C16 0.0428(10) 0.0240(8) 0.0193(8) -0.0078(7) -0.0043(7) 0.0003(7)
C17 0.0494(12) 0.0359(10) 0.0291(9) -0.0139(8) 0.0041(8) -0.0040(9)
C18 0.0659(16) 0.0424(12) 0.0336(11) -0.0132(9) 0.0120(10) 0.0043(11)
C19 0.102(2) 0.0328(11) 0.0311(11) -0.0189(9) 0.0041(12) 0.0041(12)
C20 0.090(2) 0.0471(14) 0.0468(13) -0.0311(11) -0.0102(13) -0.0098(13)
C21 0.0535(13) 0.0423(12) 0.0391(11) -0.0223(9) -0.0089(10) -0.0059(10)
C22 0.0346(9) 0.0270(9) 0.0256(8) -0.0118(7) -0.0054(7) 0.0011(7)
C23 0.0637(16) 0.0546(14) 0.0323(11) -0.0192(10) -0.0199(11) 0.0167(12)
C24 0.0311(10) 0.0371(11) 0.0573(14) -0.0205(10) 0.0058(9) -0.0013(9)
C25 0.0384(11) 0.0316(10) 0.0394(11) -0.0179(9) -0.0047(9) 0.0040(8)
C26 0.0453(11) 0.0289(9) 0.0323(10) -0.0127(8) 0.0145(8) -0.0134(8)
C27 0.0789(18) 0.0717(17) 0.0341(12) -0.0149(12) 0.0230(12) -0.0296(15)
C28 0.093(2) 0.0394(13) 0.0751(18) -0.0290(12) 0.0502(16) -0.0359(13)
C29 0.0412(13) 0.0552(16) 0.0721(19) -0.0158(13) 0.0189(12) -0.0165(11)

loop_
_atom_type_symbol
_atom_type_description
_atom_type_scat_dispersion_real
_atom_type_scat_dispersion_imag
_atom_type_scat_source
C C 0.0033 0.0016 'International Tables Vol C Tables 4.2.6.8 and 6.1.1.4'
H H 0.0000 0.0000 'International Tables Vol C Tables 4.2.6.8 and 6.1.1.4'
N N 0.0061 0.0033 'International Tables Vol C Tables 4.2.6.8 and 6.1.1.4'
O O 0.0106 0.0060 'International Tables Vol C Tables 4.2.6.8 and 6.1.1.4'
Si Si 0.0817 0.0704 'International Tables Vol C Tables 4.2.6.8 and 6.1.1.4'

loop_
_geom_angle_atom_site_label_1
_geom_angle_atom_site_label_2
_geom_angle_atom_site_label_3
_geom_angle
_geom_angle_site_symmetry_1
_geom_angle_site_symmetry_3
_geom_angle_publ_flag
O1 Si1 N1 104.84(7) . . ?
O1 Si1 C22 107.95(7) . . ?
N1 Si1 C22 112.90(7) . . ?
O1 Si1 C26 101.64(7) . . ?
N1 Si1 C26 111.23(8) . . ?
C22 Si1 C26 116.87(9) . . ?
C8 O1 Si1 135.13(11) . . ?
C9 N1 C1 112.80(13) . . ?
C9 N1 Si1 129.41(11) . . ?
C1 N1 Si1 115.86(11) . . ?
C2 C1 N1 125.59(16) . . ?
C1 C2 C3 119.77(16) . . ?
C1 C2 C7 121.07(15) . . ?
C3 C2 C7 119.11(15) . . ?
C4 C3 C2 121.17(17) . . ?
C3 C4 C5 120.13(17) . . ?
C6 C5 C4 121.88(17) . . ?
C5 C6 C7 122.17(17) . . ?
C6 C7 C2 112.59(14) . . ?
C6 C7 C8 110.94(14) . . ?
C2 C7 C8 111.94(13) . . ?
O1 C8 C16 109.23(14) . . ?
O1 C8 C7 110.81(13) . . ?
C16 C8 C7 112.56(14) . . ?
C10 C9 C14 117.56(15) . . ?
C10 C9 N1 122.74(15) . . ?
C14 C9 N1 119.69(15) . . ?
C11 C10 C9 120.77(16) . . ?
C10 C11 C12 121.91(17) . . ?
C13 C12 C11 117.17(16) . . ?
C13 C12 C15 120.98(18) . . ?
C11 C12 C15 121.84(18) . . ?
C14 C13 C12 121.83(17) . . ?
C13 C14 C9 120.74(16) . . ?
C17 C16 C21 118.94(18) . . ?
C17 C16 C8 122.30(17) . . ?
C21 C16 C8 118.75(18) . . ?
C16 C17 C18 119.9(2) . . ?
C19 C18 C17 120.5(2) . . ?
C20 C19 C18 119.7(2) . . ?
C19 C20 C21 120.5(2) . . ?
C20 C21 C16 120.5(2) . . ?
C24 C22 C25 107.44(16) . . ?
C24 C22 C23 108.57(19) . . ?
C25 C22 C23 106.85(17) . . ?
C24 C22 Si1 108.78(13) . . ?
C25 C22 Si1 117.90(13) . . ?
C23 C22 Si1 107.00(14) . . ?
C28 C26 C27 108.5(2) . . ?
C28 C26 C29 107.5(2) . . ?
C27 C26 C29 107.4(2) . . ?
C28 C26 Si1 115.28(14) . . ?
C27 C26 Si1 110.06(15) . . ?
C29 C26 Si1 107.72(14) . . ?

loop_
_geom_bond_atom_site_label_1
_geom_bond_atom_site_label_2
_geom_bond_distance
_geom_bond_site_symmetry_2
_geom_bond_publ_flag
Si1 O1 1.6417(12) . ?
Si1 N1 1.7667(15) . ?
Si1 C22 1.9101(19) . ?
Si1 C26 1.9129(19) . ?
O1 C8 1.419(2) . ?
N1 C9 1.421(2) . ?
N1 C1 1.432(2) . ?
C1 C2 1.340(2) . ?
C2 C3 1.452(2) . ?
C2 C7 1.507(2) . ?
C3 C4 1.340(3) . ?
C4 C5 1.450(3) . ?
C5 C6 1.332(3) . ?
C6 C7 1.502(2) . ?
C7 C8 1.568(2) . ?
C8 C16 1.511(2) . ?
C9 C10 1.396(2) . ?
C9 C14 1.403(2) . ?
C10 C11 1.388(2) . ?
C11 C12 1.390(3) . ?
C12 C13 1.388(3) . ?
C12 C15 1.512(2) . ?
C13 C14 1.387(2) . ?
C16 C17 1.386(3) . ?
C16 C21 1.388(3) . ?
C17 C18 1.393(3) . ?
C18 C19 1.379(4) . ?
C19 C20 1.368(4) . ?
C20 C21 1.385(3) . ?
C22 C24 1.533(3) . ?
C22 C25 1.537(2) . ?
C22 C23 1.539(3) . ?
C26 C28 1.529(3) . ?
C26 C27 1.534(3) . ?
C26 C29 1.540(4) . ?

loop_
_geom_torsion_atom_site_label_1
_geom_torsion_atom_site_label_2
_geom_torsion_atom_site_label_3
_geom_torsion_atom_site_label_4
_geom_torsion
_geom_torsion_site_symmetry_1
_geom_torsion_site_symmetry_2
_geom_torsion_site_symmetry_3
_geom_torsion_site_symmetry_4
_geom_torsion_publ_flag
N1 Si1 O1 C8 -50.99(17) . . . . ?
C22 Si1 O1 C8 69.60(17) . . . . ?
C26 Si1 O1 C8 -166.91(16) . . . . ?
O1 Si1 N1 C9 169.91(14) . . . . ?
C22 Si1 N1 C9 52.66(16) . . . . ?
C26 Si1 N1 C9 -81.01(15) . . . . ?
O1 Si1 N1 C1 -27.23(13) . . . . ?
C22 Si1 N1 C1 -144.49(12) . . . . ?
C26 Si1 N1 C1 81.85(13) . . . . ?
C9 N1 C1 C2 -131.39(17) . . . . ?
Si1 N1 C1 C2 62.9(2) . . . . ?
N1 C1 C2 C3 178.25(16) . . . . ?
N1 C1 C2 C7 0.7(3) . . . . ?
C1 C2 C3 C4 -164.07(18) . . . . ?
C7 C2 C3 C4 13.5(3) . . . . ?
C2 C3 C4 C5 0.7(3) . . . . ?
C3 C4 C5 C6 -7.5(3) . . . . ?
C4 C5 C6 C7 -0.7(3) . . . . ?
C5 C6 C7 C2 13.8(2) . . . . ?
C5 C6 C7 C8 -112.51(19) . . . . ?
C1 C2 C7 C6 157.78(16) . . . . ?
C3 C2 C7 C6 -19.8(2) . . . . ?
C1 C2 C7 C8 -76.42(19) . . . . ?
C3 C2 C7 C8 106.00(17) . . . . ?
Si1 O1 C8 C16 166.02(13) . . . . ?
Si1 O1 C8 C7 41.5(2) . . . . ?
C6 C7 C8 O1 171.23(14) . . . . ?
C2 C7 C8 O1 44.53(18) . . . . ?
C6 C7 C8 C16 48.6(2) . . . . ?
C2 C7 C8 C16 -78.12(18) . . . . ?
C1 N1 C9 C10 -144.42(16) . . . . ?
Si1 N1 C9 C10 18.9(2) . . . . ?
C1 N1 C9 C14 34.3(2) . . . . ?
Si1 N1 C9 C14 -162.42(13) . . . . ?
C14 C9 C10 C11 1.4(2) . . . . ?
N1 C9 C10 C11 -179.89(15) . . . . ?
C9 C10 C11 C12 -1.4(3) . . . . ?
C10 C11 C12 C13 0.5(3) . . . . ?
C10 C11 C12 C15 -178.29(18) . . . . ?
C11 C12 C13 C14 0.4(3) . . . . ?
C15 C12 C13 C14 179.25(18) . . . . ?
C12 C13 C14 C9 -0.5(3) . . . . ?
C10 C9 C14 C13 -0.4(2) . . . . ?
N1 C9 C14 C13 -179.22(15) . . . . ?
O1 C8 C16 C17 -38.5(2) . . . . ?
C7 C8 C16 C17 85.0(2) . . . . ?
O1 C8 C16 C21 142.89(17) . . . . ?
C7 C8 C16 C21 -93.6(2) . . . . ?
C21 C16 C17 C18 0.4(3) . . . . ?
C8 C16 C17 C18 -178.23(18) . . . . ?
C16 C17 C18 C19 -0.1(3) . . . . ?
C17 C18 C19 C20 0.1(4) . . . . ?
C18 C19 C20 C21 -0.5(4) . . . . ?
C19 C20 C21 C16 0.9(4) . . . . ?
C17 C16 C21 C20 -0.8(3) . . . . ?
C8 C16 C21 C20 177.9(2) . . . . ?
O1 Si1 C22 C24 -61.75(14) . . . . ?
N1 Si1 C22 C24 53.65(15) . . . . ?
C26 Si1 C22 C24 -175.45(13) . . . . ?
O1 Si1 C22 C25 175.68(14) . . . . ?
N1 Si1 C22 C25 -68.91(16) . . . . ?
C26 Si1 C22 C25 61.98(17) . . . . ?
O1 Si1 C22 C23 55.36(16) . . . . ?
N1 Si1 C22 C23 170.77(14) . . . . ?
C26 Si1 C22 C23 -58.34(17) . . . . ?
O1 Si1 C26 C28 -156.55(19) . . . . ?
N1 Si1 C26 C28 92.3(2) . . . . ?
C22 Si1 C26 C28 -39.4(2) . . . . ?
O1 Si1 C26 C27 -33.42(18) . . . . ?
N1 Si1 C26 C27 -144.55(16) . . . . ?
C22 Si1 C26 C27 83.78(18) . . . . ?
O1 Si1 C26 C29 83.40(17) . . . . ?
N1 Si1 C26 C29 -27.73(18) . . . . ?
C22 Si1 C26 C29 -159.40(16) . . . . ?
